data_2105844
loop_
_publ_author_name
'Kapustin, Eugene A.'
'Minkov, Vasily S.'
'Boldyreva, Elena V.'

_publ_section_title
;
 Effect of pressure on methylated glycine derivatives: relative roles of
 hydrogen bonds and steric repulsion of methyl groups
;
_journal_issue 3
_journal_name_full 'Acta Crystallographica Section B'
_journal_page_first 517
_journal_page_last 532
_journal_paper_doi 10.1107/S205252061401035X
_journal_volume 70
_journal_year 2014
_chemical_formula_moiety 'C3 H7 N O2'
_chemical_formula_sum 'C3 H7 N O2'
_chemical_formula_weight 89.10
_chemical_name_common N-methylglycine
_chemical_name_systematic
;
 2-(Methylamino)acetic acid
;
_space_group_IT_number 19
_symmetry_cell_setting orthorhombic
_symmetry_space_group_name_Hall 'P 2ac 2ab'
_symmetry_space_group_name_H-M 'P 21 21 21'
_atom_sites_solution_hydrogens geom
_atom_sites_solution_primary direct
_atom_sites_solution_secondary difmap
_audit_creation_method SHELXL-97
_cell_angle_alpha 90.00
_cell_angle_beta 90.00
_cell_angle_gamma 90.00
_cell_formula_units_Z 4
_cell_length_a 6.192(3)
_cell_length_b 7.8972(4)
_cell_length_c 8.6249(5)
_cell_measurement_temperature 293(2)
_cell_measurement_theta_max 27.95
_cell_measurement_theta_min 3.50
_cell_volume 421.8(2)
_computing_structure_refinement 'SHELXL-97 (Sheldrick, 1997)'
_computing_structure_solution 'SHELXS-97 (Sheldrick, 1990)'
_diffrn_ambient_temperature 293(2)
_diffrn_detector_area_resol_mean 10.3457
_diffrn_measured_fraction_theta_full 0.405
_diffrn_measured_fraction_theta_max 0.405
_diffrn_measurement_device_type 'Oxford Gemini Ultra R'
_diffrn_measurement_method \w
_diffrn_radiation_monochromator graphite
_diffrn_radiation_source 'fine-focus sealed tube'
_diffrn_radiation_type MoK\a
_diffrn_radiation_wavelength 0.71073
_diffrn_reflns_av_R_equivalents 0.0484
_diffrn_reflns_av_sigmaI/netI 0.0763
_diffrn_reflns_limit_h_max 3
_diffrn_reflns_limit_h_min -3
_diffrn_reflns_limit_k_max 10
_diffrn_reflns_limit_k_min -9
_diffrn_reflns_limit_l_max 11
_diffrn_reflns_limit_l_min -11
_diffrn_reflns_number 1150
_diffrn_reflns_theta_full 27.95
_diffrn_reflns_theta_max 27.95
_diffrn_reflns_theta_min 3.50
_exptl_absorpt_coefficient_mu 0.117
_exptl_absorpt_correction_T_max 0.474
_exptl_absorpt_correction_T_min 0.387
_exptl_absorpt_correction_type empirical
_exptl_absorpt_process_details 'R. J. Angel, J. Appl. Cryst. (2004). 37, 486-492'
_exptl_crystal_colour colourless
_exptl_crystal_density_diffrn 1.403
_exptl_crystal_density_method 'not measured'
_exptl_crystal_description prism
_exptl_crystal_F_000 192
_exptl_crystal_size_max 0.2
_exptl_crystal_size_mid 0.15
_exptl_crystal_size_min 0.05
_refine_diff_density_max 0.091
_refine_diff_density_min -0.097
_refine_ls_abs_structure_details 'Flack H D (1983), Acta Cryst. A39, 876-881'
_refine_ls_abs_structure_Flack -1(3)
_refine_ls_extinction_method none
_refine_ls_goodness_of_fit_ref 0.922
_refine_ls_hydrogen_treatment mixed
_refine_ls_matrix_type full
_refine_ls_number_parameters 56
_refine_ls_number_reflns 355
_refine_ls_number_restraints 12
_refine_ls_restrained_S_all 0.975
_refine_ls_R_factor_all 0.0521
_refine_ls_R_factor_gt 0.0309
_refine_ls_shift/su_max 0.000
_refine_ls_shift/su_mean 0.000
_refine_ls_structure_factor_coef Fsqd
_refine_ls_weighting_details 'calc w=1/[\s^2^(Fo^2^)+(0.0305P)^2^+0.0000P] where P=(Fo^2^+2Fc^2^)/3'
_refine_ls_weighting_scheme calc
_refine_ls_wR_factor_gt 0.0566
_refine_ls_wR_factor_ref 0.0587
_reflns_number_gt 247
_reflns_number_total 355
_reflns_threshold_expression >2sigma(I)
_cod_data_source_file xk5018sup1.cif
_cod_data_source_block Sarcosine-0.77GPa
_cod_original_sg_symbol_Hall 'P 2ac ab'
_cod_database_code 2105844
_cod_database_fobs_code 2105844

loop_
_symmetry_equiv_pos_as_xyz
'x, y, z'
'-x+1/2, -y, z+1/2'
'x+1/2, -y+1/2, -z'
'-x, y+1/2, -z+1/2'

loop_
_atom_site_type_symbol
_atom_site_label
_atom_site_fract_x
_atom_site_fract_y
_atom_site_fract_z
_atom_site_U_iso_or_equiv
_atom_site_adp_type
_atom_site_calc_flag
_atom_site_refinement_flags
_atom_site_occupancy
_atom_site_symmetry_multiplicity
N N1 0.4607(10) 0.5601(2) 0.5205(2) 0.0218(18) Uani d U 1 1
H H1N 0.5668 0.6026 0.4608 0.026 Uiso calc R 1 1
H H2N 0.4295 0.6374 0.5938 0.026 Uiso calc R 1 1
C C1 0.6899(10) 0.4438(3) 0.7302(3) 0.026(2) Uani d U 1 1
O O1 0.7419(8) 0.3187(2) 0.81418(19) 0.032(2) Uani d . 1 1
C C2 0.5379(9) 0.4054(3) 0.5954(3) 0.025(2) Uani d U 1 1
H H1 0.6129 0.3362 0.5197 0.030 Uiso calc R 1 1
H H2 0.4152 0.3412 0.6334 0.030 Uiso calc R 1 1
O O2 0.7523(10) 0.5900(2) 0.74887(19) 0.0463(18) Uani d . 1 1
C C3 0.2683(18) 0.5319(3) 0.4243(3) 0.0312(19) Uani d U 1 1
H H3 0.2964 0.4424 0.3517 0.047 Uiso calc R 1 1
H H4 0.2340 0.6339 0.3690 0.047 Uiso calc R 1 1
H H5 0.1489 0.5010 0.4894 0.047 Uiso calc R 1 1

loop_
_atom_site_aniso_label
_atom_site_aniso_U_11
_atom_site_aniso_U_22
_atom_site_aniso_U_33
_atom_site_aniso_U_12
_atom_site_aniso_U_13
_atom_site_aniso_U_23
N1 0.023(6) 0.0205(11) 0.0221(16) 0.003(2) -0.0075(18) -0.0014(10)
C1 0.033(6) 0.0237(11) 0.0225(13) 0.001(2) 0.001(2) -0.0012(11)
O1 0.038(7) 0.0282(10) 0.0288(11) -0.003(2) -0.004(2) 0.0099(7)
C2 0.033(6) 0.0198(10) 0.0227(13) 0.001(2) -0.001(2) 0.0003(11)
O2 0.061(6) 0.0235(9) 0.0538(13) -0.006(2) -0.027(3) 0.0029(9)
C3 0.025(6) 0.0300(12) 0.0389(19) 0.003(3) -0.015(3) 0.0014(12)

loop_
_atom_type_symbol
_atom_type_description
_atom_type_scat_dispersion_real
_atom_type_scat_dispersion_imag
_atom_type_scat_source
C C 0.0033 0.0016 'International Tables Vol C Tables 4.2.6.8 and 6.1.1.4'
H H 0.0000 0.0000 'International Tables Vol C Tables 4.2.6.8 and 6.1.1.4'
O O 0.0106 0.0060 'International Tables Vol C Tables 4.2.6.8 and 6.1.1.4'
N N 0.0061 0.0033 'International Tables Vol C Tables 4.2.6.8 and 6.1.1.4'

loop_
_geom_angle_atom_site_label_1
_geom_angle_atom_site_label_2
_geom_angle_atom_site_label_3
_geom_angle
C2 N1 C3 112.8(3)
O2 C1 O1 125.3(4)
O2 C1 C2 118.7(3)
O1 C1 C2 115.9(3)
N1 C2 C1 111.8(2)

loop_
_geom_bond_atom_site_label_1
_geom_bond_atom_site_label_2
_geom_bond_distance
N1 C2 1.463(4)
N1 C3 1.468(10)
C1 O2 1.228(4)
C1 O1 1.267(3)
C1 C2 1.527(5)

loop_
_geom_hbond_atom_site_label_D
_geom_hbond_atom_site_label_H
_geom_hbond_atom_site_label_A
_geom_hbond_site_symmetry_A
_geom_hbond_distance_DH
_geom_hbond_distance_HA
_geom_hbond_distance_DA
_geom_hbond_angle_DHA
N1 H1N O1 2_664 0.90 1.84 2.734(6) 171.5
N1 H2N O1 4_656 0.90 1.95 2.789(4) 154.2
